data_1520662
loop_
_publ_author_name
'Li, De-Yao'
'Wei, Yin'
'Marek, Ilan'
'Tang, Xiang-Ying'
'Shi, Min'

_publ_section_title
;
 Gold(i)-catalyzed cycloisomerization of vinylidenecyclopropane-enes via
 carbene or non-carbene processes
;
_journal_issue 10
_journal_name_full 'Chem. Sci.'
_journal_page_first 5519
_journal_paper_doi 10.1039/C5SC01806D
_journal_volume 6
_journal_year 2015
_chemical_formula_moiety 'C25 H36 O'
_chemical_formula_sum 'C25 H36 O'
_chemical_formula_weight 352.54
_chemical_name_systematic
; 
 ? 
;
_space_group_IT_number 14
_symmetry_cell_setting monoclinic
_symmetry_space_group_name_Hall '-P 2ybc'
_symmetry_space_group_name_H-M 'P 1 21/c 1'
_atom_sites_solution_hydrogens geom
_atom_sites_solution_primary direct
_atom_sites_solution_secondary difmap
_audit_creation_method SHELXL-97
_audit_update_record
;
2014-04-10 deposited with the CCDC.
2015-06-23 downloaded from the CCDC.
;
_cell_angle_alpha 90.00
_cell_angle_beta 109.5080(10)
_cell_angle_gamma 90.00
_cell_formula_units_Z 4
_cell_length_a 14.4666(5)
_cell_length_b 10.0707(3)
_cell_length_c 16.4037(6)
_cell_measurement_reflns_used 9949
_cell_measurement_temperature 296(2)
_cell_measurement_theta_max 66.97
_cell_measurement_theta_min 4.39
_cell_volume 2252.65(13)
_computing_cell_refinement 'Bruker SAINT'
_computing_data_collection 'Bruker APEX2'
_computing_data_reduction 'Bruker SAINT'
_computing_molecular_graphics 'Bruker SHELXTL'
_computing_publication_material 'Bruker SHELXTL'
_computing_structure_refinement 'SHELXL-97 (Sheldrick, 2008)'
_computing_structure_solution 'SHELXS-97 (Sheldrick, 2008)'
_diffrn_ambient_temperature 296(2)
_diffrn_measured_fraction_theta_full 0.988
_diffrn_measured_fraction_theta_max 0.988
_diffrn_measurement_device_type 'Bruker APEX-II CCD'
_diffrn_measurement_method '\f and \w scans'
_diffrn_radiation_monochromator graphite
_diffrn_radiation_source 'fine-focus sealed tube'
_diffrn_radiation_type CuK\a
_diffrn_radiation_wavelength 1.54178
_diffrn_reflns_av_R_equivalents 0.0267
_diffrn_reflns_av_sigmaI/netI 0.0292
_diffrn_reflns_limit_h_max 17
_diffrn_reflns_limit_h_min -16
_diffrn_reflns_limit_k_max 11
_diffrn_reflns_limit_k_min -11
_diffrn_reflns_limit_l_max 18
_diffrn_reflns_limit_l_min -19
_diffrn_reflns_number 14329
_diffrn_reflns_theta_full 66.47
_diffrn_reflns_theta_max 66.47
_diffrn_reflns_theta_min 5.24
_diffrn_standards_number 0
_exptl_absorpt_coefficient_mu 0.457
_exptl_absorpt_correction_T_max 0.7529
_exptl_absorpt_correction_T_min 0.6009
_exptl_absorpt_correction_type multi-scan
_exptl_absorpt_process_details SADABS
_exptl_crystal_colour colorless
_exptl_crystal_density_diffrn 1.039
_exptl_crystal_density_method 'not measured'
_exptl_crystal_description block
_exptl_crystal_F_000 776
_exptl_crystal_size_max 0.50
_exptl_crystal_size_mid 0.32
_exptl_crystal_size_min 0.24
_refine_diff_density_max 0.268
_refine_diff_density_min -0.220
_refine_diff_density_rms 0.051
_refine_ls_extinction_coef 0.0161(12)
_refine_ls_extinction_expression Fc^*^=kFc[1+0.001xFc^2^\l^3^/sin(2\q)]^-1/4^
_refine_ls_extinction_method SHELXL
_refine_ls_goodness_of_fit_ref 1.062
_refine_ls_hydrogen_treatment constr
_refine_ls_matrix_type full
_refine_ls_number_parameters 236
_refine_ls_number_reflns 3911
_refine_ls_number_restraints 0
_refine_ls_restrained_S_all 1.062
_refine_ls_R_factor_all 0.0599
_refine_ls_R_factor_gt 0.0584
_refine_ls_shift/su_max 0.001
_refine_ls_shift/su_mean 0.000
_refine_ls_structure_factor_coef Fsqd
_refine_ls_weighting_details 'calc w=1/[\s^2^(Fo^2^)+(0.0968P)^2^+0.4510P] where P=(Fo^2^+2Fc^2^)/3'
_refine_ls_weighting_scheme calc
_refine_ls_wR_factor_gt 0.1683
_refine_ls_wR_factor_ref 0.1702
_reflns_number_gt 3717
_reflns_number_total 3911
_reflns_threshold_expression >2sigma(I)
_cod_data_source_file c5sc01806d2.cif
_cod_data_source_block 213
_cod_depositor_comments 'Adding full bibliography for 1520661--1520664.cif.'
_cod_original_sg_symbol_H-M 'P 21/c'
_cod_database_code 1520662

loop_
_symmetry_equiv_pos_as_xyz
'x, y, z'
'-x, y+1/2, -z+1/2'
'-x, -y, -z'
'x, -y-1/2, z-1/2'

loop_
_atom_site_label
_atom_site_type_symbol
_atom_site_fract_x
_atom_site_fract_y
_atom_site_fract_z
_atom_site_U_iso_or_equiv
_atom_site_adp_type
_atom_site_occupancy
_atom_site_symmetry_multiplicity
_atom_site_calc_flag
_atom_site_refinement_flags
O1 O 0.57659(8) 0.52269(10) 0.19270(7) 0.0551(3) Uani 1 1 d .
C1 C 0.72609(11) 0.63911(15) 0.26284(9) 0.0502(4) Uani 1 1 d .
C2 C 0.78323(11) 0.74979(16) 0.26212(9) 0.0529(4) Uani 1 1 d .
H2A H 0.8436 0.7576 0.3058 0.064 Uiso 1 1 calc R
C3 C 0.75554(11) 0.84959(16) 0.20008(10) 0.0529(4) Uani 1 1 d .
C4 C 0.66659(11) 0.83476(16) 0.13418(10) 0.0528(4) Uani 1 1 d .
H4A H 0.6470 0.8992 0.0912 0.063 Uiso 1 1 calc R
C5 C 0.60575(10) 0.72627(15) 0.13041(9) 0.0485(4) Uani 1 1 d .
C6 C 0.51468(11) 0.70116(16) 0.05636(10) 0.0539(4) Uani 1 1 d .
C7 C 0.45124(11) 0.61076(17) 0.06557(11) 0.0555(4) Uani 1 1 d .
C8 C 0.47450(11) 0.55073(17) 0.15311(11) 0.0575(4) Uani 1 1 d .
C9 C 0.63547(10) 0.63132(14) 0.19625(9) 0.0477(4) Uani 1 1 d .
C10 C 0.35908(12) 0.56732(19) -0.00537(12) 0.0641(5) Uani 1 1 d .
H10A H 0.3663 0.5867 -0.0609 0.077 Uiso 1 1 calc R
H10B H 0.3523 0.4719 -0.0017 0.077 Uiso 1 1 calc R
C11 C 0.26694(11) 0.63234(17) -0.00219(11) 0.0599(4) Uani 1 1 d .
H11A H 0.2733 0.7188 0.0189 0.072 Uiso 1 1 calc R
C12 C 0.17862(12) 0.58125(19) -0.02570(12) 0.0635(5) Uani 1 1 d .
C13 C 0.15643(18) 0.4424(3) -0.0591(2) 0.1192(11) Uani 1 1 d .
H13A H 0.2160 0.3996 -0.0585 0.179 Uiso 1 1 calc R
H13B H 0.1112 0.4446 -0.1172 0.179 Uiso 1 1 calc R
H13C H 0.1279 0.3939 -0.0230 0.179 Uiso 1 1 calc R
C14 C 0.09221(13) 0.6612(3) -0.02308(15) 0.0851(6) Uani 1 1 d .
H14A H 0.1137 0.7480 -0.0006 0.128 Uiso 1 1 calc R
H14B H 0.0618 0.6177 0.0135 0.128 Uiso 1 1 calc R
H14C H 0.0457 0.6689 -0.0805 0.128 Uiso 1 1 calc R
C15 C 0.42343(15) 0.5942(2) 0.21478(15) 0.0784(6) Uani 1 1 d .
H15A H 0.4629 0.6063 0.2750 0.094 Uiso 1 1 calc R
H15B H 0.3685 0.6548 0.1934 0.094 Uiso 1 1 calc R
C16 C 0.41112(16) 0.4555(2) 0.17903(15) 0.0802(6) Uani 1 1 d .
H16A H 0.4429 0.3840 0.2179 0.096 Uiso 1 1 calc R
H16B H 0.3485 0.4325 0.1363 0.096 Uiso 1 1 calc R
C17 C 0.50134(13) 0.7751(2) -0.02674(12) 0.0718(5) Uani 1 1 d .
H17A H 0.4401 0.7501 -0.0691 0.108 Uiso 1 1 calc R
H17B H 0.5541 0.7535 -0.0476 0.108 Uiso 1 1 calc R
H17C H 0.5014 0.8689 -0.0164 0.108 Uiso 1 1 calc R
C18 C 0.82453(13) 0.96743(19) 0.20559(12) 0.0652(5) Uani 1 1 d .
C19 C 0.7733(2) 1.0807(3) 0.14580(16) 0.1106(10) Uani 1 1 d .
H19A H 0.7513 1.0501 0.0870 0.166 Uiso 1 1 calc R
H19B H 0.8184 1.1530 0.1519 0.166 Uiso 1 1 calc R
H19C H 0.7181 1.1102 0.1609 0.166 Uiso 1 1 calc R
C20 C 0.85680(15) 1.0276(2) 0.29706(14) 0.0781(6) Uani 1 1 d .
H20A H 0.8004 1.0604 0.3090 0.117 Uiso 1 1 calc R
H20B H 0.9017 1.0993 0.3006 0.117 Uiso 1 1 calc R
H20C H 0.8885 0.9606 0.3386 0.117 Uiso 1 1 calc R
C21 C 0.9145(2) 0.9180(3) 0.1871(3) 0.1358(14) Uani 1 1 d .
H21A H 0.8951 0.8805 0.1300 0.204 Uiso 1 1 calc R
H21B H 0.9468 0.8515 0.2287 0.204 Uiso 1 1 calc R
H21C H 0.9585 0.9909 0.1907 0.204 Uiso 1 1 calc R
C22 C 0.76128(14) 0.53033(17) 0.33249(11) 0.0624(5) Uani 1 1 d .
C23 C 0.68845(19) 0.5154(3) 0.38148(14) 0.0901(7) Uani 1 1 d .
H23A H 0.6247 0.4947 0.3414 0.135 Uiso 1 1 calc R
H23B H 0.6853 0.5970 0.4107 0.135 Uiso 1 1 calc R
H23C H 0.7096 0.4450 0.4231 0.135 Uiso 1 1 calc R
C24 C 0.77116(17) 0.39933(19) 0.28928(15) 0.0822(6) Uani 1 1 d .
H24A H 0.7089 0.3755 0.2479 0.123 Uiso 1 1 calc R
H24B H 0.7922 0.3310 0.3324 0.123 Uiso 1 1 calc R
H24C H 0.8186 0.4091 0.2605 0.123 Uiso 1 1 calc R
C25 C 0.86197(17) 0.5640(2) 0.39861(14) 0.0870(7) Uani 1 1 d .
H25A H 0.9089 0.5745 0.3693 0.130 Uiso 1 1 calc R
H25B H 0.8825 0.4935 0.4401 0.130 Uiso 1 1 calc R
H25C H 0.8574 0.6452 0.4277 0.130 Uiso 1 1 calc R

loop_
_atom_site_aniso_label
_atom_site_aniso_U_11
_atom_site_aniso_U_22
_atom_site_aniso_U_33
_atom_site_aniso_U_23
_atom_site_aniso_U_13
_atom_site_aniso_U_12
O1 0.0531(6) 0.0512(6) 0.0633(7) 0.0044(5) 0.0222(5) -0.0035(4)
C1 0.0541(8) 0.0500(8) 0.0475(8) 0.0006(6) 0.0182(6) 0.0052(6)
C2 0.0477(8) 0.0572(9) 0.0496(8) -0.0014(6) 0.0106(6) 0.0008(6)
C3 0.0511(8) 0.0551(9) 0.0519(8) -0.0008(6) 0.0165(6) -0.0045(6)
C4 0.0525(8) 0.0535(8) 0.0501(8) 0.0062(6) 0.0142(6) -0.0012(6)
C5 0.0450(7) 0.0518(8) 0.0493(8) 0.0007(6) 0.0163(6) 0.0006(6)
C6 0.0460(8) 0.0585(9) 0.0547(9) 0.0001(7) 0.0135(6) 0.0013(6)
C7 0.0449(8) 0.0589(9) 0.0629(9) -0.0064(7) 0.0185(7) -0.0011(7)
C8 0.0501(8) 0.0575(9) 0.0694(10) -0.0031(7) 0.0258(7) -0.0058(7)
C9 0.0491(8) 0.0469(8) 0.0509(8) -0.0014(6) 0.0218(6) 0.0004(6)
C10 0.0495(9) 0.0696(10) 0.0712(10) -0.0129(8) 0.0175(8) -0.0067(7)
C11 0.0514(9) 0.0555(9) 0.0673(10) -0.0058(7) 0.0126(7) -0.0036(7)
C12 0.0495(9) 0.0702(11) 0.0651(10) -0.0034(8) 0.0116(7) -0.0049(7)
C13 0.0651(13) 0.0910(17) 0.189(3) -0.0439(19) 0.0263(16) -0.0222(12)
C14 0.0504(10) 0.1016(16) 0.0932(15) -0.0076(12) 0.0106(9) 0.0057(10)
C15 0.0738(12) 0.0896(14) 0.0856(13) -0.0013(10) 0.0449(10) 0.0001(10)
C16 0.0696(12) 0.0832(13) 0.0962(14) 0.0076(11) 0.0388(10) -0.0162(10)
C17 0.0610(10) 0.0821(12) 0.0604(10) 0.0116(9) 0.0043(8) -0.0076(9)
C18 0.0600(9) 0.0655(10) 0.0675(10) 0.0013(8) 0.0178(8) -0.0152(8)
C19 0.129(2) 0.0844(15) 0.0867(15) 0.0255(12) -0.0066(14) -0.0488(15)
C20 0.0706(11) 0.0673(12) 0.0815(13) -0.0030(9) 0.0057(9) -0.0123(9)
C21 0.120(2) 0.121(2) 0.211(4) -0.041(2) 0.114(3) -0.0468(19)
C22 0.0700(10) 0.0566(9) 0.0569(9) 0.0093(7) 0.0164(8) 0.0082(8)
C23 0.1104(17) 0.0981(16) 0.0691(12) 0.0293(11) 0.0398(12) 0.0131(13)
C24 0.0954(14) 0.0569(10) 0.0882(14) 0.0093(9) 0.0227(11) 0.0171(10)
C25 0.0898(14) 0.0786(13) 0.0721(12) 0.0179(10) -0.0004(10) 0.0107(11)

loop_
_atom_type_symbol
_atom_type_description
_atom_type_scat_dispersion_real
_atom_type_scat_dispersion_imag
_atom_type_scat_source
C C 0.0181 0.0091 'International Tables Vol C Tables 4.2.6.8 and 6.1.1.4'
H H 0.0000 0.0000 'International Tables Vol C Tables 4.2.6.8 and 6.1.1.4'
O O 0.0492 0.0322 'International Tables Vol C Tables 4.2.6.8 and 6.1.1.4'

loop_
_geom_angle_atom_site_label_1
_geom_angle_atom_site_label_2
_geom_angle_atom_site_label_3
_geom_angle
C9 O1 C8 113.17(12)
C2 C1 C9 116.28(13)
C2 C1 C22 121.73(14)
C9 C1 C22 121.99(14)
C1 C2 C3 123.98(14)
C1 C2 H2A 118.0
C3 C2 H2A 118.0
C4 C3 C2 117.31(14)
C4 C3 C18 123.11(14)
C2 C3 C18 119.55(14)
C3 C4 C5 121.90(14)
C3 C4 H4A 119.0
C5 C4 H4A 119.0
C4 C5 C9 118.41(13)
C4 C5 C6 123.04(14)
C9 C5 C6 118.37(13)
C7 C6 C5 118.58(14)
C7 C6 C17 123.59(14)
C5 C6 C17 117.77(14)
C6 C7 C8 116.29(14)
C6 C7 C10 124.90(16)
C8 C7 C10 118.80(14)
O1 C8 C16 112.71(15)
O1 C8 C7 112.63(13)
C16 C8 C7 125.19(16)
O1 C8 C15 114.67(15)
C16 C8 C15 60.38(14)
C7 C8 C15 121.80(16)
O1 C9 C5 118.99(13)
O1 C9 C1 118.86(13)
C5 C9 C1 122.03(13)
C11 C10 C7 114.32(14)
C11 C10 H10A 108.7
C7 C10 H10A 108.7
C11 C10 H10B 108.7
C7 C10 H10B 108.7
H10A C10 H10B 107.6
C12 C11 C10 127.46(16)
C12 C11 H11A 116.3
C10 C11 H11A 116.3
C11 C12 C13 122.91(18)
C11 C12 C14 121.41(18)
C13 C12 C14 115.65(17)
C12 C13 H13A 109.5
C12 C13 H13B 109.5
H13A C13 H13B 109.5
C12 C13 H13C 109.5
H13A C13 H13C 109.5
H13B C13 H13C 109.5
C12 C14 H14A 109.5
C12 C14 H14B 109.5
H14A C14 H14B 109.5
C12 C14 H14C 109.5
H14A C14 H14C 109.5
H14B C14 H14C 109.5
C16 C15 C8 59.16(12)
C16 C15 H15A 117.9
C8 C15 H15A 117.9
C16 C15 H15B 117.9
C8 C15 H15B 117.9
H15A C15 H15B 115.0
C8 C16 C15 60.47(12)
C8 C16 H16A 117.7
C15 C16 H16A 117.7
C8 C16 H16B 117.7
C15 C16 H16B 117.7
H16A C16 H16B 114.8
C6 C17 H17A 109.5
C6 C17 H17B 109.5
H17A C17 H17B 109.5
C6 C17 H17C 109.5
H17A C17 H17C 109.5
H17B C17 H17C 109.5
C21 C18 C19 112.4(2)
C21 C18 C3 108.64(17)
C19 C18 C3 111.96(16)
C21 C18 C20 108.9(2)
C19 C18 C20 104.87(18)
C3 C18 C20 109.98(15)
C18 C19 H19A 109.5
C18 C19 H19B 109.5
H19A C19 H19B 109.5
C18 C19 H19C 109.5
H19A C19 H19C 109.5
H19B C19 H19C 109.5
C18 C20 H20A 109.5
C18 C20 H20B 109.5
H20A C20 H20B 109.5
C18 C20 H20C 109.5
H20A C20 H20C 109.5
H20B C20 H20C 109.5
C18 C21 H21A 109.5
C18 C21 H21B 109.5
H21A C21 H21B 109.5
C18 C21 H21C 109.5
H21A C21 H21C 109.5
H21B C21 H21C 109.5
C24 C22 C23 110.25(18)
C24 C22 C25 107.77(16)
C23 C22 C25 107.93(17)
C24 C22 C1 109.20(14)
C23 C22 C1 110.13(15)
C25 C22 C1 111.53(15)
C22 C23 H23A 109.5
C22 C23 H23B 109.5
H23A C23 H23B 109.5
C22 C23 H23C 109.5
H23A C23 H23C 109.5
H23B C23 H23C 109.5
C22 C24 H24A 109.5
C22 C24 H24B 109.5
H24A C24 H24B 109.5
C22 C24 H24C 109.5
H24A C24 H24C 109.5
H24B C24 H24C 109.5
C22 C25 H25A 109.5
C22 C25 H25B 109.5
H25A C25 H25B 109.5
C22 C25 H25C 109.5
H25A C25 H25C 109.5
H25B C25 H25C 109.5

loop_
_geom_bond_atom_site_label_1
_geom_bond_atom_site_label_2
_geom_bond_distance
O1 C9 1.3757(18)
O1 C8 1.4291(19)
C1 C2 1.390(2)
C1 C9 1.401(2)
C1 C22 1.542(2)
C2 C3 1.391(2)
C2 H2A 0.9300
C3 C4 1.385(2)
C3 C18 1.534(2)
C4 C5 1.391(2)
C4 H4A 0.9300
C5 C9 1.398(2)
C5 C6 1.485(2)
C6 C7 1.337(2)
C6 C17 1.508(2)
C7 C8 1.489(2)
C7 C10 1.512(2)
C8 C16 1.483(2)
C8 C15 1.503(2)
C10 C11 1.502(2)
C10 H10A 0.9700
C10 H10B 0.9700
C11 C12 1.310(2)
C11 H11A 0.9300
C12 C13 1.497(3)
C12 C14 1.499(3)
C13 H13A 0.9600
C13 H13B 0.9600
C13 H13C 0.9600
C14 H14A 0.9600
C14 H14B 0.9600
C14 H14C 0.9600
C15 C16 1.502(3)
C15 H15A 0.9700
C15 H15B 0.9700
C16 H16A 0.9700
C16 H16B 0.9700
C17 H17A 0.9600
C17 H17B 0.9600
C17 H17C 0.9600
C18 C21 1.516(3)
C18 C19 1.525(3)
C18 C20 1.539(3)
C19 H19A 0.9600
C19 H19B 0.9600
C19 H19C 0.9600
C20 H20A 0.9600
C20 H20B 0.9600
C20 H20C 0.9600
C21 H21A 0.9600
C21 H21B 0.9600
C21 H21C 0.9600
C22 C24 1.527(3)
C22 C23 1.531(3)
C22 C25 1.536(3)
C23 H23A 0.9600
C23 H23B 0.9600
C23 H23C 0.9600
C24 H24A 0.9600
C24 H24B 0.9600
C24 H24C 0.9600
C25 H25A 0.9600
C25 H25B 0.9600
C25 H25C 0.9600

loop_
_geom_torsion_atom_site_label_1
_geom_torsion_atom_site_label_2
_geom_torsion_atom_site_label_3
_geom_torsion_atom_site_label_4
_geom_torsion
C9 C1 C2 C3 -0.3(2)
C22 C1 C2 C3 179.00(15)
C1 C2 C3 C4 -1.7(2)
C1 C2 C3 C18 -179.97(15)
C2 C3 C4 C5 1.3(2)
C18 C3 C4 C5 179.49(15)
C3 C4 C5 C9 1.0(2)
C3 C4 C5 C6 -174.03(14)
C4 C5 C6 C7 -166.91(15)
C9 C5 C6 C7 18.0(2)
C4 C5 C6 C17 15.9(2)
C9 C5 C6 C17 -159.23(15)
C5 C6 C7 C8 4.9(2)
C17 C6 C7 C8 -178.06(16)
C5 C6 C7 C10 -175.62(14)
C17 C6 C7 C10 1.4(3)
C9 O1 C8 C16 -157.41(15)
C9 O1 C8 C7 54.23(17)
C9 O1 C8 C15 -90.83(17)
C6 C7 C8 O1 -40.5(2)
C10 C7 C8 O1 139.92(14)
C6 C7 C8 C16 175.78(18)
C10 C7 C8 C16 -3.8(3)
C6 C7 C8 C15 101.71(19)
C10 C7 C8 C15 -77.8(2)
C8 O1 C9 C5 -32.09(18)
C8 O1 C9 C1 151.81(14)
C4 C5 C9 O1 -179.17(13)
C6 C5 C9 O1 -3.9(2)
C4 C5 C9 C1 -3.2(2)
C6 C5 C9 C1 172.12(13)
C2 C1 C9 O1 178.77(12)
C22 C1 C9 O1 -0.5(2)
C2 C1 C9 C5 2.8(2)
C22 C1 C9 C5 -176.50(14)
C6 C7 C10 C11 -99.4(2)
C8 C7 C10 C11 80.1(2)
C7 C10 C11 C12 -147.80(19)
C10 C11 C12 C13 1.4(3)
C10 C11 C12 C14 -176.76(19)
O1 C8 C15 C16 -103.15(18)
C7 C8 C15 C16 115.31(19)
O1 C8 C16 C15 106.41(18)
C7 C8 C16 C15 -109.9(2)
C4 C3 C18 C21 -109.9(2)
C2 C3 C18 C21 68.3(3)
C4 C3 C18 C19 14.9(3)
C2 C3 C18 C19 -166.9(2)
C4 C3 C18 C20 131.07(17)
C2 C3 C18 C20 -50.8(2)
C2 C1 C22 C24 -117.27(18)
C9 C1 C22 C24 62.0(2)
C2 C1 C22 C23 121.54(18)
C9 C1 C22 C23 -59.2(2)
C2 C1 C22 C25 1.7(2)
C9 C1 C22 C25 -179.02(16)
